data_7218245
loop_
_publ_author_name
'Zhang, Hang'
'Jiang, Wei'
'Yang, Jin'
'Liu, Ying-Ying'
'Song, Shuyan'
'Ma, Jian-Fang'

_publ_section_title
;
 Four coordination polymers constructed by a novel octacarboxylate
 functionalized calix[4]arene ligand: syntheses, structures, and
 photoluminescence property
;
_journal_issue 42
_journal_name_full CrystEngComm
_journal_page_first 9939
_journal_paper_doi 10.1039/C4CE01581A
_journal_volume 16
_journal_year 2014
_chemical_absolute_configuration unk
_chemical_formula_moiety 'C54 H82 Co4 N2 O39'
_chemical_formula_sum 'C54 H82 Co4 N2 O39'
_chemical_formula_weight 1618.93
_chemical_name_systematic
;
 ?
;
_space_group_IT_number 152
_symmetry_cell_setting trigonal
_symmetry_space_group_name_Hall 'P 31 2"'
_symmetry_space_group_name_H-M 'P 31 2 1'
_atom_sites_solution_hydrogens geom
_atom_sites_solution_primary direct
_atom_sites_solution_secondary difmap
_audit_creation_method SHELXL-97
_cell_angle_alpha 90.00
_cell_angle_beta 90.00
_cell_angle_gamma 120.00
_cell_formula_units_Z 3
_cell_length_a 16.7190(4)
_cell_length_b 16.7190(4)
_cell_length_c 24.5980(7)
_cell_measurement_reflns_used 7484
_cell_measurement_temperature 293(2)
_cell_measurement_theta_max 29.1411
_cell_measurement_theta_min 2.9403
_cell_volume 5954.6(3)
_computing_cell_refinement CrysAlis
_computing_data_collection 'CrysAlis (Oxford Diffraction, 2006)'
_computing_data_reduction CrysAlis
_computing_structure_refinement 'SHELXL-97 (Sheldrick, 2008)'
_computing_structure_solution 'SHELXS-97 (Sheldrick, 2008)'
_diffrn_ambient_temperature 293(2)
_diffrn_detector_area_resol_mean 10.0
_diffrn_measured_fraction_theta_full 0.997
_diffrn_measured_fraction_theta_max 0.926
_diffrn_measurement_device_type 'Oxford Diffraction Gemini R Ultra'
_diffrn_measurement_method '\w scan'
_diffrn_radiation_monochromator graphite
_diffrn_radiation_source 'fine-focus sealed tube'
_diffrn_radiation_type MoK\a
_diffrn_radiation_wavelength 0.71069
_diffrn_reflns_av_R_equivalents 0.0459
_diffrn_reflns_av_sigmaI/netI 0.0611
_diffrn_reflns_limit_h_max 16
_diffrn_reflns_limit_h_min -21
_diffrn_reflns_limit_k_max 18
_diffrn_reflns_limit_k_min -21
_diffrn_reflns_limit_l_max 19
_diffrn_reflns_limit_l_min -33
_diffrn_reflns_number 26840
_diffrn_reflns_theta_full 25.00
_diffrn_reflns_theta_max 29.20
_diffrn_reflns_theta_min 2.95
_exptl_absorpt_coefficient_mu 0.908
_exptl_absorpt_correction_T_max 0.9067
_exptl_absorpt_correction_T_min 0.8253
_exptl_absorpt_correction_type multi-scan
_exptl_crystal_colour red
_exptl_crystal_density_diffrn 1.354
_exptl_crystal_density_method 'not measured'
_exptl_crystal_description block
_exptl_crystal_F_000 2520
_exptl_crystal_size_max 0.22
_exptl_crystal_size_mid 0.14
_exptl_crystal_size_min 0.11
_refine_diff_density_max 1.240
_refine_diff_density_min -0.381
_refine_diff_density_rms 0.110
_refine_ls_abs_structure_details 'Flack H D (1983), Acta Cryst. A39, 876-881'
_refine_ls_abs_structure_Flack 0.00(2)
_refine_ls_extinction_method none
_refine_ls_goodness_of_fit_ref 1.110
_refine_ls_hydrogen_treatment mixed
_refine_ls_matrix_type full
_refine_ls_number_parameters 448
_refine_ls_number_reflns 9551
_refine_ls_number_restraints 3
_refine_ls_restrained_S_all 1.110
_refine_ls_R_factor_all 0.0948
_refine_ls_R_factor_gt 0.0650
_refine_ls_shift/su_max 0.043
_refine_ls_shift/su_mean 0.000
_refine_ls_structure_factor_coef Fsqd
_refine_ls_weighting_details 'calc w=1/[\s^2^(Fo^2^)+(0.1102P)^2^+2.3577P] where P=(Fo^2^+2Fc^2^)/3'
_refine_ls_weighting_scheme calc
_refine_ls_wR_factor_gt 0.1805
_refine_ls_wR_factor_ref 0.1996
_reflns_number_gt 6927
_reflns_number_total 9551
_reflns_threshold_expression >2\s(I)
_cod_data_source_file c4ce01581a2.cif
_cod_data_source_block Compound-2
_cod_depositor_comments
;
The following automatic conversions were performed:

'_symmetry_cell_setting' value 'Trigonal' changed to 'trigonal'
according to
/usr/data/users/saulius/crontab/automatic-downloads/rss-feeds/RSC/lib/dictionaries/cif_core.dic
dictionary named 'cif_core.dic' version 2.4.2 from 2011-04-26.

Automatic conversion script
Id: cif_fix_values 2827 2014-09-09 07:05:25Z andrius 

 Adding full bibliography for 7218244--7218247.cif.
;
_cod_database_code 7218245

loop_
_symmetry_equiv_pos_as_xyz
'x, y, z'
'-y, x-y, z+1/3'
'-x+y, -x, z+2/3'
'x-y, -y, -z+2/3'
'-x, -x+y, -z+1/3'
'y, x, -z'

loop_
_atom_site_label
_atom_site_type_symbol
_atom_site_fract_x
_atom_site_fract_y
_atom_site_fract_z
_atom_site_U_iso_or_equiv
_atom_site_adp_type
_atom_site_occupancy
_atom_site_symmetry_multiplicity
_atom_site_calc_flag
_atom_site_refinement_flags
Co1 Co 0.40788(5) 0.68402(5) 0.74945(3) 0.03706(19) Uani 1 1 d .
Co2 Co 0.49182(6) 1.25482(5) 0.46862(3) 0.0394(2) Uani 1 1 d .
C1 C 1.0456(5) 0.8284(6) 0.5595(3) 0.0624(19) Uani 1 1 d .
H1A H 1.0998 0.8317 0.5440 0.094 Uiso 1 1 calc R
H1B H 1.0513 0.8323 0.5984 0.094 Uiso 1 1 calc R
H1C H 1.0388 0.8786 0.5461 0.094 Uiso 1 1 calc R
C2 C 0.9606(4) 0.7366(4) 0.5436(2) 0.0384(12) Uani 1 1 d .
H2 H 0.9687 0.6873 0.5594 0.046 Uiso 1 1 calc R
C3 C 0.8721(4) 0.7254(4) 0.5662(2) 0.0307(10) Uani 1 1 d .
C4 C 0.8642(4) 0.7915(4) 0.59514(19) 0.0321(10) Uani 1 1 d .
H4 H 0.9177 0.8477 0.6012 0.039 Uiso 1 1 calc R
C5 C 0.7821(4) 0.7801(4) 0.6160(2) 0.0292(10) Uani 1 1 d .
C6 C 0.7027(4) 0.6953(3) 0.60845(19) 0.0310(10) Uani 1 1 d .
C7 C 0.7055(4) 0.6255(4) 0.5783(2) 0.0365(12) Uani 1 1 d .
H7 H 0.6519 0.5692 0.5725 0.044 Uiso 1 1 calc R
C8 C 0.7881(4) 0.6416(4) 0.5575(2) 0.0348(11) Uani 1 1 d .
C9 C 0.7300(5) 0.5298(4) 0.4871(2) 0.0452(14) Uani 1 1 d .
H9A H 0.7620 0.5334 0.4536 0.054 Uiso 1 1 calc R
H9B H 0.6958 0.5620 0.4815 0.054 Uiso 1 1 calc R
C10 C 0.6628(5) 0.4298(4) 0.4997(2) 0.0418(13) Uani 1 1 d .
C11 C 0.5435(4) 0.5958(4) 0.6317(2) 0.0364(12) Uani 1 1 d .
H11A H 0.5599 0.5504 0.6435 0.044 Uiso 1 1 calc R
H11B H 0.5200 0.5804 0.5948 0.044 Uiso 1 1 calc R
C12 C 0.4689(4) 0.5908(3) 0.66817(19) 0.0323(11) Uani 1 1 d .
C13 C 0.7778(4) 0.8584(4) 0.6457(2) 0.0340(11) Uani 1 1 d .
H13 H 0.7327 0.8301 0.6751 0.041 Uiso 1 1 calc R
C14 C 0.8678(5) 0.9285(5) 0.6713(3) 0.0549(17) Uani 1 1 d .
H14A H 0.8599 0.9751 0.6892 0.082 Uiso 1 1 calc R
H14B H 0.9142 0.9567 0.6436 0.082 Uiso 1 1 calc R
H14C H 0.8867 0.8984 0.6973 0.082 Uiso 1 1 calc R
C15 C 0.7420(3) 0.9067(3) 0.6078(2) 0.0290(10) Uani 1 1 d .
C16 C 0.6981(4) 0.9505(4) 0.6293(2) 0.0342(11) Uani 1 1 d D
C17 C 0.6681(4) 0.9986(4) 0.5977(2) 0.0409(13) Uani 1 1 d .
H17 H 0.6400 1.0287 0.6136 0.049 Uiso 1 1 calc RD
C18 C 0.6804(4) 1.0016(4) 0.5422(2) 0.0371(12) Uani 1 1 d D
C19 C 0.7241(4) 0.9567(4) 0.5182(2) 0.0325(11) Uani 1 1 d .
C20 C 0.7537(4) 0.9111(3) 0.5519(2) 0.0313(11) Uani 1 1 d D
H20 H 0.7830 0.8818 0.5364 0.038 Uiso 1 1 calc R
C21 C 0.5981(4) 0.8817(4) 0.7018(2) 0.0434(13) Uani 1 1 d .
H21A H 0.5827 0.8237 0.6843 0.052 Uiso 1 1 calc R
H21B H 0.5528 0.8986 0.6908 0.052 Uiso 1 1 calc R
C22 C 0.5965(5) 0.8708(4) 0.7636(2) 0.0428(14) Uani 1 1 d .
C23 C 0.6095(5) 1.0920(5) 0.5312(3) 0.0529(17) Uani 1 1 d .
H23A H 0.6496 1.1336 0.5592 0.063 Uiso 1 1 calc R
H23B H 0.5519 1.0473 0.5482 0.063 Uiso 1 1 calc R
C24 C 0.5911(5) 1.1459(5) 0.4892(2) 0.0497(15) Uani 1 1 d .
C25 C 0.3226(5) 0.7580(5) 0.6712(3) 0.0577(17) Uani 1 1 d .
H25 H 0.2805 0.7428 0.6995 0.069 Uiso 1 1 calc R
C26 C 0.3676(9) 0.8120(10) 0.5803(4) 0.112(4) Uani 1 1 d .
H26A H 0.3477 0.8372 0.5517 0.167 Uiso 1 1 calc R
H26B H 0.3640 0.7558 0.5681 0.167 Uiso 1 1 calc R
H26C H 0.4302 0.8557 0.5900 0.167 Uiso 1 1 calc R
C27 C 0.2329(8) 0.8098(8) 0.6222(4) 0.091(3) Uani 1 1 d .
H27A H 0.2343 0.8357 0.5872 0.137 Uiso 1 1 calc R
H27B H 0.2376 0.8522 0.6501 0.137 Uiso 1 1 calc R
H27C H 0.1759 0.7526 0.6264 0.137 Uiso 1 1 calc R
N1 N 0.3091(5) 0.7932(5) 0.6268(2) 0.0645(16) Uani 1 1 d .
O1 O 0.7962(3) 0.5751(3) 0.52905(17) 0.0434(9) Uani 1 1 d .
O2 O 0.6035(3) 0.3872(3) 0.46352(16) 0.0506(11) Uani 1 1 d .
O3 O 0.6726(3) 0.3988(3) 0.54392(17) 0.0521(10) Uani 1 1 d .
O4 O 0.6238(2) 0.6847(2) 0.63200(16) 0.0377(8) Uani 1 1 d .
O5 O 0.4907(3) 0.6524(3) 0.70354(16) 0.0393(9) Uani 1 1 d .
O6 O 0.3906(3) 0.5227(3) 0.66184(16) 0.0440(9) Uani 1 1 d .
O7 O 0.6870(3) 0.9509(3) 0.68565(14) 0.0382(9) Uani 1 1 d .
O8 O 0.6558(4) 0.9307(4) 0.79056(18) 0.0801(18) Uani 1 1 d .
O9 O 0.5264(3) 0.8008(3) 0.78277(14) 0.0420(9) Uani 1 1 d .
O10 O 0.6517(4) 1.0459(3) 0.50711(16) 0.0530(12) Uani 1 1 d .
O11 O 0.5690(3) 1.2031(3) 0.50852(15) 0.0434(10) Uani 1 1 d .
O12 O 0.5963(6) 1.1340(5) 0.4407(2) 0.104(3) Uani 1 1 d .
O13 O 0.3878(4) 0.7437(4) 0.67772(18) 0.0586(12) Uani 1 1 d .
O1W O 0.4189(4) 1.3072(4) 0.42871(19) 0.0648(14) Uani 1 1 d .
O2W O 0.5349(4) 1.2323(4) 0.39036(17) 0.0664(14) Uani 1 1 d .
O3W O 0.2819(4) 0.5618(3) 0.7320(2) 0.0707(14) Uani 1 1 d .
O4W O 0.3826(4) 1.1208(4) 0.4659(2) 0.0734(15) Uani 1 1 d .
O5W O 0.3442(7) 1.0350(6) 0.5713(4) 0.142(4) Uani 1 1 d .
O6W O 0.4932(5) 0.4932(5) 0.5000 0.085(2) Uani 1 2 d S
O7W O 0.1165(12) 0.5850(8) 0.7517(6) 0.244(8) Uani 1 1 d .

loop_
_atom_site_aniso_label
_atom_site_aniso_U_11
_atom_site_aniso_U_22
_atom_site_aniso_U_33
_atom_site_aniso_U_23
_atom_site_aniso_U_13
_atom_site_aniso_U_12
Co1 0.0478(4) 0.0375(4) 0.0309(3) -0.0049(3) 0.0026(3) 0.0251(3)
Co2 0.0580(5) 0.0454(4) 0.0291(4) 0.0030(3) 0.0027(3) 0.0366(4)
C1 0.051(4) 0.092(5) 0.054(4) -0.031(4) -0.012(3) 0.044(4)
C2 0.041(3) 0.060(4) 0.030(3) -0.005(2) -0.005(2) 0.037(3)
C3 0.037(3) 0.039(3) 0.026(2) -0.001(2) -0.001(2) 0.027(2)
C4 0.041(3) 0.036(3) 0.028(2) -0.002(2) -0.005(2) 0.025(2)
C5 0.038(3) 0.035(3) 0.022(2) 0.0003(19) -0.001(2) 0.024(2)
C6 0.040(3) 0.036(3) 0.024(2) 0.0030(19) 0.003(2) 0.025(2)
C7 0.049(3) 0.032(3) 0.035(3) 0.002(2) 0.004(2) 0.025(2)
C8 0.049(3) 0.035(3) 0.032(3) 0.003(2) 0.008(2) 0.030(3)
C9 0.075(4) 0.042(3) 0.027(2) 0.003(2) 0.012(3) 0.036(3)
C10 0.064(4) 0.038(3) 0.034(3) 0.008(2) 0.015(3) 0.034(3)
C11 0.047(3) 0.034(3) 0.031(3) -0.002(2) 0.005(2) 0.022(3)
C12 0.039(3) 0.033(3) 0.028(2) -0.003(2) -0.004(2) 0.020(2)
C13 0.047(3) 0.035(3) 0.030(2) -0.002(2) 0.002(2) 0.028(2)
C14 0.057(4) 0.058(4) 0.063(4) -0.026(3) -0.022(3) 0.038(3)
C15 0.034(3) 0.024(2) 0.028(2) -0.0021(19) 0.003(2) 0.015(2)
C16 0.048(3) 0.030(3) 0.026(2) -0.002(2) 0.004(2) 0.021(2)
C17 0.069(4) 0.043(3) 0.033(3) 0.001(2) 0.006(3) 0.044(3)
C18 0.059(3) 0.036(3) 0.033(3) 0.009(2) 0.012(2) 0.036(3)
C19 0.041(3) 0.031(2) 0.029(2) 0.002(2) 0.005(2) 0.021(2)
C20 0.040(3) 0.033(3) 0.029(2) 0.003(2) 0.004(2) 0.024(2)
C21 0.051(3) 0.045(3) 0.031(3) -0.001(2) 0.004(2) 0.022(3)
C22 0.065(4) 0.027(3) 0.029(3) -0.004(2) 0.003(3) 0.018(3)
C23 0.087(5) 0.061(4) 0.042(3) 0.005(3) 0.009(3) 0.061(4)
C24 0.072(4) 0.062(4) 0.036(3) 0.002(3) 0.006(3) 0.050(4)
C25 0.066(5) 0.061(4) 0.053(4) -0.007(3) -0.015(3) 0.037(4)
C26 0.133(9) 0.165(11) 0.071(6) 0.027(7) 0.003(6) 0.100(9)
C27 0.118(8) 0.130(9) 0.069(5) -0.018(5) -0.022(5) 0.095(7)
N1 0.085(4) 0.074(4) 0.050(3) 0.004(3) -0.007(3) 0.051(4)
O1 0.058(2) 0.0327(19) 0.049(2) -0.0057(17) 0.0110(19) 0.0294(19)
O2 0.072(3) 0.043(2) 0.032(2) 0.0040(17) 0.000(2) 0.025(2)
O3 0.060(3) 0.045(2) 0.042(2) 0.0162(18) 0.0000(19) 0.018(2)
O4 0.039(2) 0.034(2) 0.045(2) -0.0044(16) 0.0095(16) 0.0219(17)
O5 0.042(2) 0.039(2) 0.037(2) -0.0101(16) 0.0013(16) 0.0197(17)
O6 0.043(2) 0.042(2) 0.034(2) -0.0035(16) 0.0050(17) 0.0109(19)
O7 0.056(2) 0.035(2) 0.0260(18) 0.0021(15) 0.0101(16) 0.0251(18)
O8 0.105(4) 0.059(3) 0.031(2) -0.004(2) 0.000(3) 0.006(3)
O9 0.060(2) 0.0333(19) 0.0246(17) 0.0008(15) 0.0041(17) 0.0175(19)
O10 0.094(3) 0.073(3) 0.033(2) 0.0072(19) 0.011(2) 0.072(3)
O11 0.068(3) 0.047(2) 0.036(2) 0.0066(17) 0.0081(19) 0.045(2)
O12 0.209(8) 0.167(6) 0.037(3) 0.002(3) 0.004(4) 0.169(6)
O13 0.074(3) 0.079(3) 0.043(2) 0.004(2) -0.002(2) 0.054(3)
O1W 0.076(3) 0.099(4) 0.049(3) 0.026(3) 0.016(2) 0.066(3)
O2W 0.111(4) 0.090(4) 0.031(2) -0.002(2) -0.001(2) 0.074(4)
O3W 0.067(3) 0.052(3) 0.083(4) -0.016(3) -0.009(3) 0.023(3)
O4W 0.072(3) 0.060(3) 0.067(3) 0.002(3) -0.009(3) 0.017(3)
O5W 0.158(8) 0.109(6) 0.106(6) 0.005(5) -0.030(6) 0.027(6)
O6W 0.082(4) 0.082(4) 0.091(6) -0.014(2) 0.014(2) 0.041(5)
O7W 0.34(2) 0.093(7) 0.219(13) -0.028(8) 0.089(14) 0.051(10)

loop_
_atom_type_symbol
_atom_type_description
_atom_type_scat_dispersion_real
_atom_type_scat_dispersion_imag
_atom_type_scat_source
C C 0.0033 0.0016 'International Tables Vol C Tables 4.2.6.8 and 6.1.1.4'
H H 0.0000 0.0000 'International Tables Vol C Tables 4.2.6.8 and 6.1.1.4'
N N 0.0061 0.0033 'International Tables Vol C Tables 4.2.6.8 and 6.1.1.4'
O O 0.0106 0.0060 'International Tables Vol C Tables 4.2.6.8 and 6.1.1.4'
Co Co 0.3494 0.9721 'International Tables Vol C Tables 4.2.6.8 and 6.1.1.4'

loop_
_geom_angle_atom_site_label_1
_geom_angle_atom_site_label_2
_geom_angle_atom_site_label_3
_geom_angle
_geom_angle_site_symmetry_1
_geom_angle_site_symmetry_3
O5 Co1 O3 173.90(18) . 5_666
O5 Co1 O3W 96.52(19) . .
O3 Co1 O3W 85.6(2) 5_666 .
O5 Co1 O9 90.55(15) . .
O3 Co1 O9 88.26(17) 5_666 .
O3W Co1 O9 169.03(19) . .
O5 Co1 O13 87.09(17) . .
O3 Co1 O13 87.24(18) 5_666 .
O3W Co1 O13 88.3(2) . .
O9 Co1 O13 100.43(18) . .
O5 Co1 O11 95.70(16) . 5_656
O3 Co1 O11 89.82(16) 5_666 5_656
O3W Co1 O11 94.9(2) . 5_656
O9 Co1 O11 76.01(15) . 5_656
O13 Co1 O11 175.46(17) . 5_656
O2 Co2 O4W 174.4(2) 1_565 .
O2 Co2 O1W 85.8(2) 1_565 .
O4W Co2 O1W 93.2(2) . .
O2 Co2 O9 90.87(17) 1_565 5_666
O4W Co2 O9 94.7(2) . 5_666
O1W Co2 O9 103.20(17) . 5_666
O2 Co2 O11 93.27(17) 1_565 .
O4W Co2 O11 87.7(2) . .
O1W Co2 O11 178.8(2) . .
O9 Co2 O11 77.49(14) 5_666 .
O2 Co2 O2W 86.0(2) 1_565 .
O4W Co2 O2W 88.4(2) . .
O1W Co2 O2W 88.23(18) . .
O9 Co2 O2W 167.92(17) 5_666 .
O11 Co2 O2W 91.02(16) . .
C2 C1 H1A 109.5 . .
C2 C1 H1B 109.5 . .
H1A C1 H1B 109.5 . .
C2 C1 H1C 109.5 . .
H1A C1 H1C 109.5 . .
H1B C1 H1C 109.5 . .
C3 C2 C19 112.2(4) . 6_556
C3 C2 C1 113.2(5) . .
C19 C2 C1 110.2(5) 6_556 .
C3 C2 H2 107.0 . .
C19 C2 H2 107.0 6_556 .
C1 C2 H2 107.0 . .
C4 C3 C8 115.2(5) . .
C4 C3 C2 125.1(5) . .
C8 C3 C2 119.7(5) . .
C3 C4 C5 124.6(5) . .
C3 C4 H4 117.7 . .
C5 C4 H4 117.7 . .
C4 C5 C6 117.8(5) . .
C4 C5 C13 121.7(5) . .
C6 C5 C13 120.5(5) . .
O4 C6 C5 116.3(4) . .
O4 C6 C7 123.2(5) . .
C5 C6 C7 120.5(5) . .
C8 C7 C6 119.0(5) . .
C8 C7 H7 120.5 . .
C6 C7 H7 120.5 . .
C7 C8 O1 121.9(5) . .
C7 C8 C3 122.8(5) . .
O1 C8 C3 115.2(5) . .
O1 C9 C10 113.0(5) . .
O1 C9 H9A 109.0 . .
C10 C9 H9A 109.0 . .
O1 C9 H9B 109.0 . .
C10 C9 H9B 109.0 . .
H9A C9 H9B 107.8 . .
O3 C10 O2 127.7(6) . .
O3 C10 C9 117.3(6) . .
O2 C10 C9 114.9(5) . .
O4 C11 C12 112.2(4) . .
O4 C11 H11A 109.2 . .
C12 C11 H11A 109.2 . .
O4 C11 H11B 109.2 . .
C12 C11 H11B 109.2 . .
H11A C11 H11B 107.9 . .
O6 C12 O5 125.4(5) . .
O6 C12 C11 116.1(5) . .
O5 C12 C11 118.4(5) . .
C14 C13 C5 114.1(5) . .
C14 C13 C15 110.1(5) . .
C5 C13 C15 111.0(4) . .
C14 C13 H13 107.1 . .
C5 C13 H13 107.1 . .
C15 C13 H13 107.1 . .
C13 C14 H14A 109.5 . .
C13 C14 H14B 109.5 . .
H14A C14 H14B 109.5 . .
C13 C14 H14C 109.5 . .
H14A C14 H14C 109.5 . .
H14B C14 H14C 109.5 . .
C16 C15 C20 116.9(5) . .
C16 C15 C13 119.9(4) . .
C20 C15 C13 123.2(4) . .
C15 C16 C17 122.6(5) . .
C15 C16 O7 119.4(4) . .
C17 C16 O7 117.9(4) . .
C18 C17 C16 119.2(4) . .
C18 C17 H17 120.4 . .
C16 C17 H17 120.4 . .
O10 C18 C17 123.8(4) . .
O10 C18 C19 116.0(4) . .
C17 C18 C19 120.2(5) . .
C20 C19 C18 117.9(5) . .
C20 C19 C2 122.9(5) . 6_556
C18 C19 C2 119.3(5) . 6_556
C19 C20 C15 123.2(4) . .
C19 C20 H20 118.4 . .
C15 C20 H20 118.4 . .
O7 C21 C22 109.0(5) . .
O7 C21 H21A 109.9 . .
C22 C21 H21A 109.9 . .
O7 C21 H21B 109.9 . .
C22 C21 H21B 109.9 . .
H21A C21 H21B 108.3 . .
O8 C22 O9 124.3(5) . .
O8 C22 C21 119.5(5) . .
O9 C22 C21 115.8(5) . .
O10 C23 C24 110.3(5) . .
O10 C23 H23A 109.6 . .
C24 C23 H23A 109.6 . .
O10 C23 H23B 109.6 . .
C24 C23 H23B 109.6 . .
H23A C23 H23B 108.1 . .
O12 C24 O11 123.8(6) . .
O12 C24 C23 121.6(5) . .
O11 C24 C23 114.5(5) . .
O13 C25 N1 124.1(7) . .
O13 C25 H25 118.0 . .
N1 C25 H25 118.0 . .
N1 C26 H26A 109.5 . .
N1 C26 H26B 109.5 . .
H26A C26 H26B 109.5 . .
N1 C26 H26C 109.5 . .
H26A C26 H26C 109.5 . .
H26B C26 H26C 109.5 . .
N1 C27 H27A 109.5 . .
N1 C27 H27B 109.5 . .
H27A C27 H27B 109.5 . .
N1 C27 H27C 109.5 . .
H27A C27 H27C 109.5 . .
H27B C27 H27C 109.5 . .
C25 N1 C26 120.7(7) . .
C25 N1 C27 121.3(7) . .
C26 N1 C27 118.0(7) . .
C8 O1 C9 115.7(4) . .
C10 O2 Co2 126.8(4) . 1_545
C10 O3 Co1 132.4(4) . 5_656
C6 O4 C11 118.5(4) . .
C12 O5 Co1 129.6(4) . .
C16 O7 C21 111.3(4) . .
C22 O9 Co2 124.7(4) . 5_656
C22 O9 Co1 135.4(4) . .
Co2 O9 Co1 99.53(16) 5_656 .
C18 O10 C23 115.9(4) . .
C24 O11 Co2 126.6(4) . .
C24 O11 Co1 135.3(4) . 5_666
Co2 O11 Co1 98.11(15) . 5_666
C25 O13 Co1 123.8(5) . .

loop_
_geom_bond_atom_site_label_1
_geom_bond_atom_site_label_2
_geom_bond_distance
_geom_bond_site_symmetry_2
Co1 O5 2.049(4) .
Co1 O3 2.055(4) 5_666
Co1 O3W 2.119(5) .
Co1 O9 2.131(4) .
Co1 O13 2.135(4) .
Co1 O11 2.146(4) 5_656
Co2 O2 2.066(5) 1_565
Co2 O4W 2.066(5) .
Co2 O1W 2.070(4) .
Co2 O9 2.089(4) 5_666
Co2 O11 2.119(4) .
Co2 O2W 2.153(4) .
C1 C2 1.532(9) .
C1 H1A 0.9600 .
C1 H1B 0.9600 .
C1 H1C 0.9600 .
C2 C3 1.501(7) .
C2 C19 1.532(7) 6_556
C2 H2 0.9800 .
C3 C4 1.376(7) .
C3 C8 1.419(8) .
C4 C5 1.387(7) .
C4 H4 0.9300 .
C5 C6 1.388(7) .
C5 C13 1.532(7) .
C6 O4 1.369(6) .
C6 C7 1.402(7) .
C7 C8 1.368(8) .
C7 H7 0.9300 .
C8 O1 1.376(6) .
C9 O1 1.423(8) .
C9 C10 1.509(8) .
C9 H9A 0.9700 .
C9 H9B 0.9700 .
C10 O3 1.249(7) .
C10 O2 1.256(8) .
C11 O4 1.420(7) .
C11 C12 1.505(7) .
C11 H11A 0.9700 .
C11 H11B 0.9700 .
C12 O6 1.242(6) .
C12 O5 1.256(6) .
C13 C14 1.508(8) .
C13 C15 1.535(7) .
C13 H13 0.9800 .
C14 H14A 0.9600 .
C14 H14B 0.9600 .
C14 H14C 0.9600 .
C15 C16 1.375(7) .
C15 C20 1.387(7) .
C16 C17 1.382(6) .
C16 O7 1.398(6) .
C17 C18 1.378(6) .
C17 H17 0.9300 .
C18 O10 1.370(6) .
C18 C19 1.411(7) .
C19 C20 1.376(7) .
C19 C2 1.532(7) 6_556
C20 H20 0.9300 .
C21 O7 1.409(7) .
C21 C22 1.530(8) .
C21 H21A 0.9700 .
C21 H21B 0.9700 .
C22 O8 1.198(8) .
C22 O9 1.262(7) .
C23 O10 1.410(7) .
C23 C24 1.501(8) .
C23 H23A 0.9700 .
C23 H23B 0.9700 .
C24 O12 1.220(7) .
C24 O11 1.278(7) .
C25 O13 1.237(8) .
C25 N1 1.313(9) .
C25 H25 0.9300 .
C26 N1 1.434(12) .
C26 H26A 0.9600 .
C26 H26B 0.9600 .
C26 H26C 0.9600 .
C27 N1 1.437(11) .
C27 H27A 0.9600 .
C27 H27B 0.9600 .
C27 H27C 0.9600 .
O2 Co2 2.066(5) 1_545
O3 Co1 2.055(4) 5_656
O9 Co2 2.089(4) 5_656
O11 Co1 2.146(4) 5_666

loop_
_geom_torsion_atom_site_label_1
_geom_torsion_atom_site_label_2
_geom_torsion_atom_site_label_3
_geom_torsion_atom_site_label_4
_geom_torsion
_geom_torsion_site_symmetry_1
_geom_torsion_site_symmetry_4
C19 C2 C3 C4 -121.2(6) 6_556 .
C1 C2 C3 C4 4.3(8) . .
C19 C2 C3 C8 58.1(7) 6_556 .
C1 C2 C3 C8 -176.4(5) . .
C8 C3 C4 C5 1.0(7) . .
C2 C3 C4 C5 -179.7(5) . .
C3 C4 C5 C6 1.8(7) . .
C3 C4 C5 C13 -177.1(5) . .
C4 C5 C6 O4 176.7(4) . .
C13 C5 C6 O4 -4.4(7) . .
C4 C5 C6 C7 -3.1(7) . .
C13 C5 C6 C7 175.8(5) . .
O4 C6 C7 C8 -178.2(5) . .
C5 C6 C7 C8 1.6(8) . .
C6 C7 C8 O1 177.8(5) . .
C6 C7 C8 C3 1.5(8) . .
C4 C3 C8 C7 -2.7(8) . .
C2 C3 C8 C7 177.9(5) . .
C4 C3 C8 O1 -179.3(4) . .
C2 C3 C8 O1 1.4(7) . .
O1 C9 C10 O3 -0.1(8) . .
O1 C9 C10 O2 -179.6(5) . .
O4 C11 C12 O6 165.5(5) . .
O4 C11 C12 O5 -17.3(7) . .
C4 C5 C13 C14 -25.4(7) . .
C6 C5 C13 C14 155.7(5) . .
C4 C5 C13 C15 99.7(5) . .
C6 C5 C13 C15 -79.2(6) . .
C14 C13 C15 C16 -79.0(6) . .
C5 C13 C15 C16 153.7(5) . .
C14 C13 C15 C20 99.2(6) . .
C5 C13 C15 C20 -28.1(7) . .
C20 C15 C16 C17 -1.3(8) . .
C13 C15 C16 C17 177.0(5) . .
C20 C15 C16 O7 -178.0(5) . .
C13 C15 C16 O7 0.4(7) . .
C15 C16 C17 C18 1.6(9) . .
O7 C16 C17 C18 178.3(5) . .
C16 C17 C18 O10 178.8(6) . .
C16 C17 C18 C19 -0.7(9) . .
O10 C18 C19 C20 -179.8(5) . .
C17 C18 C19 C20 -0.3(9) . .
O10 C18 C19 C2 0.2(8) . 6_556
C17 C18 C19 C2 179.7(6) . 6_556
C18 C19 C20 C15 0.5(8) . .
C2 C19 C20 C15 -179.5(5) 6_556 .
C16 C15 C20 C19 0.3(8) . .
C13 C15 C20 C19 -178.0(5) . .
O7 C21 C22 O8 17.5(9) . .
O7 C21 C22 O9 -168.3(5) . .
O10 C23 C24 O12 13.1(11) . .
O10 C23 C24 O11 -167.7(6) . .
O13 C25 N1 C26 4.4(13) . .
O13 C25 N1 C27 -178.7(8) . .
C7 C8 O1 C9 48.8(7) . .
C3 C8 O1 C9 -134.6(5) . .
C10 C9 O1 C8 -111.4(5) . .
O3 C10 O2 Co2 7.7(9) . 1_545
C9 C10 O2 Co2 -172.9(4) . 1_545
O2 C10 O3 Co1 -9.7(10) . 5_656
C9 C10 O3 Co1 171.0(4) . 5_656
C5 C6 O4 C11 -171.8(4) . .
C7 C6 O4 C11 8.0(7) . .
C12 C11 O4 C6 168.7(4) . .
O6 C12 O5 Co1 -16.7(8) . .
C11 C12 O5 Co1 166.5(4) . .
O3 Co1 O5 C12 -96.2(16) 5_666 .
O3W Co1 O5 C12 13.5(5) . .
O9 Co1 O5 C12 -174.9(5) . .
O13 Co1 O5 C12 -74.5(5) . .
O11 Co1 O5 C12 109.1(5) 5_656 .
C15 C16 O7 C21 -98.3(6) . .
C17 C16 O7 C21 84.9(6) . .
C22 C21 O7 C16 167.6(4) . .
O8 C22 O9 Co2 -10.0(10) . 5_656
C21 C22 O9 Co2 176.1(4) . 5_656
O8 C22 O9 Co1 178.6(6) . .
C21 C22 O9 Co1 4.7(9) . .
O5 Co1 O9 C22 54.6(6) . .
O3 Co1 O9 C22 -119.4(6) 5_666 .
O3W Co1 O9 C22 -175.2(9) . .
O13 Co1 O9 C22 -32.6(6) . .
O11 Co1 O9 C22 150.3(6) 5_656 .
O5 Co1 O9 Co2 -118.29(18) . 5_656
O3 Co1 O9 Co2 67.70(19) 5_666 5_656
O3W Co1 O9 Co2 11.9(11) . 5_656
O13 Co1 O9 Co2 154.57(17) . 5_656
O11 Co1 O9 Co2 -22.55(15) 5_656 5_656
C17 C18 O10 C23 1.6(9) . .
C19 C18 O10 C23 -179.0(6) . .
C24 C23 O10 C18 173.8(6) . .
O12 C24 O11 Co2 23.5(11) . .
C23 C24 O11 Co2 -155.7(5) . .
O12 C24 O11 Co1 -156.1(7) . 5_666
C23 C24 O11 Co1 24.6(10) . 5_666
O2 Co2 O11 C24 -112.0(5) 1_565 .
O4W Co2 O11 C24 62.5(5) . .
O1W Co2 O11 C24 -76(10) . .
O9 Co2 O11 C24 157.8(6) 5_666 .
O2W Co2 O11 C24 -25.9(5) . .
O2 Co2 O11 Co1 67.72(18) 1_565 5_666
O4W Co2 O11 Co1 -117.8(2) . 5_666
O1W Co2 O11 Co1 103(10) . 5_666
O9 Co2 O11 Co1 -22.45(16) 5_666 5_666
O2W Co2 O11 Co1 153.8(2) . 5_666
N1 C25 O13 Co1 -178.8(5) . .
O5 Co1 O13 C25 160.1(6) . .
O3 Co1 O13 C25 -22.2(6) 5_666 .
O3W Co1 O13 C25 63.5(6) . .
O9 Co1 O13 C25 -109.9(6) . .
O11 Co1 O13 C25 -72(3) 5_656 .
